data_4515538
loop_
_publ_author_name
'Dong, Kuiyong'
'Pei, Chao'
'Zeng, Qian'
'Wei, Hanlin'
'Doyle, Michael P.'
'Xu, Xinfang'

_publ_section_title
;
 Selective C(sp3)--H Bond Insertion in Carbene/Alkyne Metathesis
 Reactions. Enantioselective Construction of Dihydroindoles
;
_journal_issue 10
_journal_name_full 'ACS Catalysis'
_journal_page_first 9543
_journal_paper_doi 10.1021/acscatal.8b02822
_journal_volume 8
_journal_year 2018
_chemical_absolute_configuration ad
_chemical_formula_moiety 'C25 H20 Br N O2'
_chemical_formula_sum 'C25 H20 Br N O2'
_chemical_formula_weight 446.33
_space_group_crystal_system monoclinic
_space_group_IT_number 4
_space_group_name_Hall 'P 2yb'
_space_group_name_H-M_alt 'P 1 21 1'
_atom_sites_solution_hydrogens geom
_atom_sites_solution_primary direct
_audit_creation_date 2018-01-05
_audit_creation_method
;
Olex2 1.2
(compiled 2017.08.10 svn.r3458 for OlexSys, GUI svn.r5381)
;
_audit_update_record
;
????
;
_cell_angle_alpha 90
_cell_angle_beta 114.29
_cell_angle_gamma 90
_cell_formula_units_Z 2
_cell_length_a 13.288
_cell_length_b 5.600
_cell_length_c 14.983
_cell_measurement_reflns_used 2538
_cell_measurement_temperature 293(2)
_cell_measurement_theta_max 34.7096
_cell_measurement_theta_min 2.6677
_cell_volume 1016.228
_computing_molecular_graphics 'Olex2 (Dolomanov et al., 2009)'
_computing_publication_material 'Olex2 (Dolomanov et al., 2009)'
_computing_structure_refinement 'XL (Sheldrick, 2008)'
_computing_structure_solution 'XS (Sheldrick, 2008)'
_diffrn_ambient_temperature 293(2)
_diffrn_measured_fraction_theta_full 0.984
_diffrn_measured_fraction_theta_max 0.984
_diffrn_measurement_device_type 'Saturn724+ (2x2 bin mode)'
_diffrn_measurement_method '\w scans'
_diffrn_radiation_type MoK\a
_diffrn_radiation_wavelength 0.71073
_diffrn_reflns_av_R_equivalents 0.0445
_diffrn_reflns_av_unetI/netI 0.0456
_diffrn_reflns_Laue_measured_fraction_full 0.984
_diffrn_reflns_Laue_measured_fraction_max 0.984
_diffrn_reflns_limit_h_max 16
_diffrn_reflns_limit_h_min -14
_diffrn_reflns_limit_k_max 5
_diffrn_reflns_limit_k_min -6
_diffrn_reflns_limit_l_max 15
_diffrn_reflns_limit_l_min -18
_diffrn_reflns_number 5607
_diffrn_reflns_point_group_measured_fraction_full 0.800
_diffrn_reflns_point_group_measured_fraction_max 0.799
_diffrn_reflns_theta_full 25.242
_diffrn_reflns_theta_max 25.497
_diffrn_reflns_theta_min 2.757
_diffrn_standards_number 0
_exptl_absorpt_coefficient_mu 2.044
_exptl_absorpt_correction_T_max 1.0000
_exptl_absorpt_correction_T_min 0.6790
_exptl_absorpt_correction_type multi-scan
_exptl_absorpt_process_details 'Jacobson, R. (1998) Private communication'
_exptl_crystal_colour yellow
_exptl_crystal_density_diffrn 1.459
_exptl_crystal_description prism
_exptl_crystal_F_000 456
_exptl_crystal_size_max 0.30
_exptl_crystal_size_mid 0.20
_exptl_crystal_size_min 0.02
_refine_diff_density_max 0.373
_refine_diff_density_min -0.456
_refine_diff_density_rms 0.053
_refine_ls_abs_structure_details
;
 Flack x determined using 739 quotients [(I+)-(I-)]/[(I+)+(I-)]
 (Parsons, Flack and Wagner, Acta Cryst. B69 (2013) 249-259).
;
_refine_ls_abs_structure_Flack 0.133(17)
_refine_ls_extinction_method none
_refine_ls_goodness_of_fit_ref 1.039
_refine_ls_hydrogen_treatment constr
_refine_ls_matrix_type full
_refine_ls_number_parameters 262
_refine_ls_number_reflns 3026
_refine_ls_number_restraints 1
_refine_ls_restrained_S_all 1.038
_refine_ls_R_factor_all 0.0557
_refine_ls_R_factor_gt 0.0493
_refine_ls_shift/su_max 0.000
_refine_ls_shift/su_mean 0.000
_refine_ls_structure_factor_coef Fsqd
_refine_ls_weighting_details 'w=1/[\s^2^(Fo^2^)+(0.0623P)^2^+0.4886P] where P=(Fo^2^+2Fc^2^)/3'
_refine_ls_weighting_scheme calc
_refine_ls_wR_factor_gt 0.1211
_refine_ls_wR_factor_ref 0.1278
_reflns_Friedel_coverage 0.462
_reflns_Friedel_fraction_full 0.571
_reflns_Friedel_fraction_max 0.567
_reflns_number_gt 2690
_reflns_number_total 3026
_reflns_threshold_expression 'I > 2\s(I)'
_cod_data_source_file cs8b02822_si_002.cif
_cod_data_source_block shelxl
_cod_original_cell_volume 1016.2
_cod_database_code 4515538
_shelx_shelxl_version_number 2014/7
_shelx_space_group_comment
;
The symmetry employed for this shelxl refinement is uniquely defined
by the following loop, which should always be used as a source of
symmetry information in preference to the above space-group names.
They are only intended as comments.
;
_olex2_refinement_description
;
1. Fixed Uiso
 At 1.2 times of:
  All C(H) groups, All C(H,H) groups
2.a Ternary CH refined with riding coordinates:
 C9(H9)
2.b Secondary CH2 refined with riding coordinates:
 C7(H7A,H7B), C8(H8A,H8B), C16(H16A,H16B)
2.c Aromatic/amide H refined with riding coordinates:
 C1(H1), C2(H2), C4(H4), C5(H5), C12(H12), C13(H13), C14(H14), C15(H15),
 C21(H21), C22(H22), C23(H23), C24(H24), C25(H25)
;
_olex2_submission_special_instructions 'No special instructions were received'

loop_
_space_group_symop_operation_xyz
'x, y, z'
'-x, y+1/2, -z'

loop_
_atom_site_label
_atom_site_type_symbol
_atom_site_fract_x
_atom_site_fract_y
_atom_site_fract_z
_atom_site_U_iso_or_equiv
_atom_site_adp_type
_atom_site_occupancy
_atom_site_site_symmetry_order
_atom_site_calc_flag
_atom_site_refinement_flags_posn
Br1 Br 0.35400(6) 0.4679(2) 0.19143(5) 0.0918(4) Uani 1 1 d .
C1 C 0.5603(5) 0.1118(12) 0.0915(4) 0.0540(14) Uani 1 1 d .
H1 H 0.5575 -0.0288 0.0575 0.065 Uiso 1 1 calc R
C2 C 0.4725(5) 0.1725(14) 0.1154(5) 0.0629(17) Uani 1 1 d .
H2 H 0.4113 0.0730 0.0977 0.075 Uiso 1 1 calc R
C3 C 0.4776(5) 0.3792(12) 0.1648(4) 0.0556(16) Uani 1 1 d .
C4 C 0.5681(5) 0.5239(13) 0.1942(4) 0.0614(17) Uani 1 1 d .
H4 H 0.5715 0.6615 0.2301 0.074 Uiso 1 1 calc R
C5 C 0.6551(4) 0.4638(14) 0.1700(4) 0.0556(14) Uani 1 1 d .
H5 H 0.7166 0.5630 0.1892 0.067 Uiso 1 1 calc R
C6 C 0.6515(4) 0.2593(11) 0.1181(4) 0.0454(12) Uani 1 1 d .
C7 C 0.7419(4) 0.1906(14) 0.0867(4) 0.0578(16) Uani 1 1 d .
H7A H 0.7429 0.0180 0.0816 0.069 Uiso 1 1 calc R
H7B H 0.7239 0.2555 0.0219 0.069 Uiso 1 1 calc R
C8 C 0.9106(4) 0.1565(12) 0.2445(4) 0.0533(14) Uani 1 1 d .
H8A H 0.9116 -0.0155 0.2374 0.064 Uiso 1 1 calc R
H8B H 0.8771 0.1942 0.2894 0.064 Uiso 1 1 calc R
C9 C 1.0290(4) 0.2613(10) 0.2816(4) 0.0434(12) Uani 1 1 d .
H9 H 1.0779 0.1400 0.2736 0.052 Uiso 1 1 calc R
C10 C 1.0158(4) 0.4636(12) 0.2099(3) 0.0411(10) Uani 1 1 d .
C11 C 0.9101(4) 0.4534(12) 0.1344(3) 0.0423(11) Uani 1 1 d .
C12 C 0.8797(5) 0.6165(13) 0.0573(4) 0.0546(15) Uani 1 1 d .
H12 H 0.8092 0.6131 0.0071 0.066 Uiso 1 1 calc R
C13 C 0.9554(6) 0.7814(13) 0.0569(5) 0.0637(17) Uani 1 1 d .
H13 H 0.9361 0.8879 0.0049 0.076 Uiso 1 1 calc R
C14 C 1.0595(6) 0.7938(13) 0.1316(5) 0.0626(17) Uani 1 1 d .
H14 H 1.1091 0.9093 0.1302 0.075 Uiso 1 1 calc R
C15 C 1.0902(5) 0.6332(12) 0.2090(4) 0.0540(15) Uani 1 1 d .
H15 H 1.1603 0.6404 0.2597 0.065 Uiso 1 1 calc R
C16 C 1.0204(4) 0.5193(11) 0.4238(4) 0.0517(14) Uani 1 1 d .
H16A H 1.0179 0.6731 0.3932 0.062 Uiso 1 1 calc R
H16B H 0.9456 0.4702 0.4105 0.062 Uiso 1 1 calc R
C17 C 1.0757(4) 0.3387(10) 0.3868(4) 0.0410(12) Uani 1 1 d .
C18 C 1.1688(4) 0.2636(10) 0.4609(4) 0.0417(11) Uani 1 1 d .
C19 C 1.1741(5) 0.3832(11) 0.5507(4) 0.0477(13) Uani 1 1 d .
C20 C 1.2515(4) 0.0931(10) 0.4587(4) 0.0428(12) Uani 1 1 d .
C21 C 1.2904(4) 0.1057(11) 0.3855(4) 0.0469(13) Uani 1 1 d .
H21 H 1.2663 0.2287 0.3398 0.056 Uiso 1 1 calc R
C22 C 1.3634(4) -0.0595(14) 0.3794(4) 0.0578(15) Uani 1 1 d .
H22 H 1.3879 -0.0487 0.3297 0.069 Uiso 1 1 calc R
C23 C 1.4005(5) -0.2417(13) 0.4471(6) 0.0661(18) Uani 1 1 d .
H23 H 1.4483 -0.3567 0.4420 0.079 Uiso 1 1 calc R
C24 C 1.3667(5) -0.2527(12) 0.5215(5) 0.0646(18) Uani 1 1 d .
H24 H 1.3935 -0.3731 0.5681 0.078 Uiso 1 1 calc R
C25 C 1.2925(4) -0.0857(12) 0.5286(4) 0.0570(16) Uani 1 1 d .
H25 H 1.2705 -0.0941 0.5799 0.068 Uiso 1 1 calc R
N1 N 0.8512(3) 0.2700(11) 0.1508(4) 0.0598(14) Uani 1 1 d .
O1 O 1.0860(3) 0.5320(8) 0.5269(3) 0.0564(11) Uani 1 1 d .
O2 O 1.2405(4) 0.3627(9) 0.6341(3) 0.0702(13) Uani 1 1 d .

loop_
_atom_site_aniso_label
_atom_site_aniso_U_11
_atom_site_aniso_U_22
_atom_site_aniso_U_33
_atom_site_aniso_U_23
_atom_site_aniso_U_13
_atom_site_aniso_U_12
Br1 0.0900(5) 0.1216(8) 0.0881(5) 0.0007(6) 0.0611(4) 0.0166(5)
C1 0.055(3) 0.045(4) 0.056(3) -0.009(3) 0.017(3) -0.002(2)
C2 0.052(3) 0.069(5) 0.071(4) -0.003(4) 0.028(3) -0.009(3)
C3 0.058(3) 0.062(4) 0.048(3) 0.002(3) 0.023(3) 0.008(3)
C4 0.068(3) 0.059(4) 0.053(3) -0.016(3) 0.020(3) 0.001(3)
C5 0.048(3) 0.049(4) 0.061(3) -0.008(4) 0.013(2) -0.006(3)
C6 0.041(3) 0.046(3) 0.040(3) 0.001(3) 0.008(2) 0.000(2)
C7 0.044(3) 0.070(5) 0.052(3) -0.009(3) 0.012(2) -0.002(3)
C8 0.046(3) 0.054(4) 0.052(3) 0.009(3) 0.013(2) -0.005(3)
C9 0.039(2) 0.044(3) 0.044(3) -0.003(3) 0.014(2) 0.002(2)
C10 0.044(2) 0.043(3) 0.040(2) 0.006(3) 0.0201(19) 0.008(2)
C11 0.043(2) 0.047(3) 0.041(2) -0.001(3) 0.0209(19) 0.009(2)
C12 0.049(3) 0.066(4) 0.047(3) 0.004(3) 0.019(2) 0.011(3)
C13 0.101(5) 0.053(4) 0.052(3) 0.010(3) 0.046(4) 0.014(4)
C14 0.083(4) 0.058(4) 0.060(4) -0.006(3) 0.043(3) -0.014(3)
C15 0.052(3) 0.055(4) 0.057(3) -0.008(3) 0.024(3) -0.011(3)
C16 0.054(3) 0.050(4) 0.053(3) -0.002(3) 0.024(2) 0.011(3)
C17 0.041(2) 0.041(3) 0.043(3) 0.004(2) 0.020(2) 0.001(2)
C18 0.045(3) 0.040(3) 0.042(3) 0.002(2) 0.020(2) -0.001(2)
C19 0.056(3) 0.046(4) 0.048(3) -0.004(3) 0.028(3) -0.001(2)
C20 0.033(2) 0.041(3) 0.048(3) 0.003(3) 0.011(2) 0.001(2)
C21 0.038(3) 0.052(3) 0.049(3) 0.004(3) 0.016(2) 0.003(2)
C22 0.042(2) 0.064(4) 0.069(3) -0.008(4) 0.024(2) 0.002(3)
C23 0.044(3) 0.054(4) 0.096(5) -0.013(4) 0.024(3) 0.007(3)
C24 0.050(3) 0.040(4) 0.089(5) 0.018(3) 0.014(3) 0.009(3)
C25 0.046(3) 0.056(4) 0.063(3) 0.013(3) 0.017(3) 0.003(3)
N1 0.037(2) 0.077(4) 0.053(3) 0.018(3) 0.005(2) -0.008(2)
O1 0.068(2) 0.059(3) 0.050(2) -0.004(2) 0.0315(18) 0.008(2)
O2 0.079(3) 0.085(4) 0.040(2) -0.003(2) 0.018(2) 0.006(2)

loop_
_atom_type_symbol
_atom_type_description
_atom_type_scat_dispersion_real
_atom_type_scat_dispersion_imag
_atom_type_scat_source
C C 0.0033 0.0016 'International Tables Vol C Tables 4.2.6.8 and 6.1.1.4'
H H 0.0000 0.0000 'International Tables Vol C Tables 4.2.6.8 and 6.1.1.4'
Br Br -0.2901 2.4595 'International Tables Vol C Tables 4.2.6.8 and 6.1.1.4'
N N 0.0061 0.0033 'International Tables Vol C Tables 4.2.6.8 and 6.1.1.4'
O O 0.0106 0.0060 'International Tables Vol C Tables 4.2.6.8 and 6.1.1.4'

loop_
_geom_angle_atom_site_label_1
_geom_angle_atom_site_label_2
_geom_angle_atom_site_label_3
_geom_angle
C6 C1 C2 120.4(6)
C3 C2 C1 119.2(6)
C2 C3 Br1 118.8(5)
C4 C3 Br1 119.9(5)
C4 C3 C2 121.3(6)
C3 C4 C5 119.4(6)
C6 C5 C4 120.7(6)
C1 C6 C7 118.3(6)
C5 C6 C1 118.9(5)
C5 C6 C7 122.8(5)
N1 C7 C6 115.3(5)
N1 C8 C9 104.4(4)
C10 C9 C8 102.9(4)
C17 C9 C8 113.9(5)
C17 C9 C10 113.8(5)
C11 C10 C9 109.1(5)
C15 C10 C9 130.3(5)
C15 C10 C11 120.5(5)
C10 C11 C12 119.8(5)
N1 C11 C10 110.1(5)
N1 C11 C12 130.2(5)
C13 C12 C11 118.9(5)
C12 C13 C14 121.7(6)
C13 C14 C15 119.8(6)
C10 C15 C14 119.3(5)
O1 C16 C17 105.2(4)
C16 C17 C9 122.3(4)
C18 C17 C9 128.3(5)
C18 C17 C16 109.4(5)
C17 C18 C19 107.0(5)
C17 C18 C20 128.9(5)
C20 C18 C19 124.1(5)
O1 C19 C18 109.0(4)
O2 C19 C18 129.9(5)
O2 C19 O1 121.1(5)
C21 C20 C18 120.6(5)
C25 C20 C18 121.2(5)
C25 C20 C21 118.2(5)
C22 C21 C20 121.3(6)
C21 C22 C23 119.9(6)
C24 C23 C22 119.8(6)
C23 C24 C25 120.8(6)
C20 C25 C24 119.8(6)
C7 N1 C8 120.6(5)
C11 N1 C7 127.1(5)
C11 N1 C8 112.3(4)
C19 O1 C16 109.3(4)

loop_
_geom_bond_atom_site_label_1
_geom_bond_atom_site_label_2
_geom_bond_distance
Br1 C3 1.908(6)
C1 C2 1.396(8)
C1 C6 1.383(8)
C2 C3 1.361(10)
C3 C4 1.365(9)
C4 C5 1.387(8)
C5 C6 1.374(9)
C6 C7 1.509(8)
C7 N1 1.443(7)
C8 C9 1.553(7)
C8 N1 1.445(7)
C9 C10 1.521(8)
C9 C17 1.501(7)
C10 C11 1.395(6)
C10 C15 1.375(8)
C11 C12 1.396(8)
C11 N1 1.373(8)
C12 C13 1.366(9)
C13 C14 1.378(10)
C14 C15 1.389(9)
C16 C17 1.486(7)
C16 O1 1.430(6)
C17 C18 1.346(7)
C18 C19 1.479(8)
C18 C20 1.467(7)
C19 O1 1.359(7)
C19 O2 1.202(7)
C20 C21 1.393(7)
C20 C25 1.388(8)
C21 C22 1.370(8)
C22 C23 1.379(10)
C23 C24 1.364(10)
C24 C25 1.394(9)
